data_2214024
loop_
_publ_author_name
'Li-You Zhou'

_publ_section_title
;
 <i>N</i>'-[1-(4-Fluorophenyl)ethylidene]acetohydrazide
;
_journal_coeditor_code AT2313
_journal_issue 7
_journal_name_full 'Acta Crystallographica Section E'
_journal_page_first o3069
_journal_page_last o3069
_journal_paper_doi 10.1107/S1600536807026542
_journal_volume 63
_journal_year 2007
_chemical_formula_iupac 'C10 H11 F N2 O'
_chemical_formula_moiety 'C10 H11 F N2 O'
_chemical_formula_sum 'C10 H11 F N2 O'
_chemical_formula_weight 194.21
_chemical_name_systematic
;
N'-[1-(4-Fluorophenyl)ethylidene]acetohydrazide
;
_space_group_IT_number 14
_symmetry_cell_setting monoclinic
_symmetry_space_group_name_Hall '-P 2ybc'
_symmetry_space_group_name_H-M 'P 1 21/c 1'
_atom_sites_solution_hydrogens geom
_atom_sites_solution_primary direct
_atom_sites_solution_secondary difmap
_audit_creation_method SHELXL-97
_cell_angle_alpha 90.00
_cell_angle_beta 94.601(8)
_cell_angle_gamma 90.00
_cell_formula_units_Z 4
_cell_length_a 4.210(2)
_cell_length_b 12.682(6)
_cell_length_c 19.016(9)
_cell_measurement_temperature 294(2)
_cell_measurement_theta_max 25.02
_cell_measurement_theta_min 1.93
_cell_volume 1012.0(8)
_computing_cell_refinement SMART
_computing_data_collection 'SMART (Bruker, 1997)'
_computing_data_reduction 'SAINT (Bruker, 1997)'
_computing_molecular_graphics 'SHELXTL (Bruker, 1997)'
_computing_publication_material SHELXTL
_computing_structure_refinement 'SHELXL97 (Sheldrick, 1997)'
_computing_structure_solution 'SHELXS97 (Sheldrick, 1997)'
_diffrn_ambient_temperature 294(2)
_diffrn_measured_fraction_theta_full 0.999
_diffrn_measured_fraction_theta_max 0.999
_diffrn_measurement_device_type 'Bruker SMART CCD area-detector'
_diffrn_measurement_method '\f and omega scans'
_diffrn_radiation_monochromator graphite
_diffrn_radiation_source 'fine-focus sealed tube'
_diffrn_radiation_type MoK\a
_diffrn_radiation_wavelength 0.71073
_diffrn_reflns_av_R_equivalents 0.0556
_diffrn_reflns_av_sigmaI/netI 0.0588
_diffrn_reflns_limit_h_max 4
_diffrn_reflns_limit_h_min -5
_diffrn_reflns_limit_k_max 15
_diffrn_reflns_limit_k_min -13
_diffrn_reflns_limit_l_max 22
_diffrn_reflns_limit_l_min -10
_diffrn_reflns_number 4895
_diffrn_reflns_theta_full 25.02
_diffrn_reflns_theta_max 25.02
_diffrn_reflns_theta_min 1.93
_diffrn_standards_decay_% 0
_diffrn_standards_number 0
_exptl_absorpt_coefficient_mu 0.097
_exptl_absorpt_correction_T_max 0.9866
_exptl_absorpt_correction_T_min 0.9790
_exptl_absorpt_correction_type none
_exptl_crystal_colour colourless
_exptl_crystal_density_diffrn 1.275
_exptl_crystal_density_method 'not measured'
_exptl_crystal_description block
_exptl_crystal_F_000 408
_exptl_crystal_size_max 0.22
_exptl_crystal_size_mid 0.18
_exptl_crystal_size_min 0.14
_refine_diff_density_max 0.244
_refine_diff_density_min -0.214
_refine_ls_extinction_method none
_refine_ls_goodness_of_fit_ref 1.065
_refine_ls_hydrogen_treatment mixed
_refine_ls_matrix_type full
_refine_ls_number_parameters 133
_refine_ls_number_reflns 1764
_refine_ls_number_restraints 1
_refine_ls_restrained_S_all 1.065
_refine_ls_R_factor_all 0.1094
_refine_ls_R_factor_gt 0.0544
_refine_ls_shift/su_max 0.000
_refine_ls_shift/su_mean 0.000
_refine_ls_structure_factor_coef Fsqd
_refine_ls_weighting_details 'calc w=1/[\s^2^(Fo^2^)+(0.1007P)^2^+0.0236P] where P=(Fo^2^+2Fc^2^)/3'
_refine_ls_weighting_scheme calc
_refine_ls_wR_factor_gt 0.1518
_refine_ls_wR_factor_ref 0.1887
_reflns_number_gt 1008
_reflns_number_total 1764
_reflns_threshold_expression I>2\s(I)
_cod_data_source_file at2313.cif
_cod_data_source_block I
_cod_original_sg_symbol_H-M 'P 21/c'
_cod_database_code 2214024
_cod_database_fobs_code 2214024

loop_
_symmetry_equiv_pos_as_xyz
'x, y, z'
'-x, y+1/2, -z+1/2'
'-x, -y, -z'
'x, -y-1/2, z-1/2'

loop_
_atom_site_type_symbol
_atom_site_label
_atom_site_fract_x
_atom_site_fract_y
_atom_site_fract_z
_atom_site_U_iso_or_equiv
_atom_site_adp_type
_atom_site_calc_flag
_atom_site_refinement_flags
_atom_site_occupancy
F F1 0.3804(5) -0.11853(14) 0.31178(11) 0.0743(7) Uani d . 1
O O1 1.3986(5) 0.46938(17) 0.58653(11) 0.0580(7) Uani d . 1
N N1 1.0628(5) 0.27734(18) 0.46623(12) 0.0422(7) Uani d . 1
N N2 1.2235(6) 0.36871(19) 0.49241(12) 0.0449(7) Uani d D 1
C C1 0.7895(7) 0.0838(2) 0.42358(16) 0.0500(9) Uani d . 1
H H1 0.8530 0.0945 0.4710 0.060 Uiso calc R 1
C C2 0.6324(7) -0.0104(2) 0.40306(17) 0.0555(9) Uani d . 1
H H2 0.5929 -0.0618 0.4361 0.067 Uiso calc R 1
C C3 0.5375(8) -0.0248(2) 0.33200(17) 0.0492(8) Uani d . 1
C C4 0.5923(7) 0.0487(2) 0.28101(16) 0.0489(8) Uani d . 1
H H4 0.5260 0.0367 0.2339 0.059 Uiso calc R 1
C C5 0.7524(7) 0.1431(2) 0.30238(14) 0.0450(8) Uani d . 1
H H5 0.7920 0.1933 0.2685 0.054 Uiso calc R 1
C C6 0.8536(6) 0.1628(2) 0.37400(14) 0.0365(7) Uani d . 1
C C7 1.0245(6) 0.2641(2) 0.39776(14) 0.0373(7) Uani d . 1
C C8 1.1356(7) 0.3410(2) 0.34333(15) 0.0497(8) Uani d . 1
H H8A 0.9908 0.3995 0.3385 0.075 Uiso calc R 1
H H8B 1.1410 0.3059 0.2987 0.075 Uiso calc R 1
H H8C 1.3450 0.3662 0.3585 0.075 Uiso calc R 1
C C9 1.2507(7) 0.3901(2) 0.56335(15) 0.0425(8) Uani d . 1
C C10 1.0969(8) 0.3150(3) 0.61259(15) 0.0590(9) Uani d . 1
H H10A 1.2212 0.3128 0.6571 0.088 Uiso calc R 1
H H10B 1.0867 0.2457 0.5922 0.088 Uiso calc R 1
H H10C 0.8854 0.3389 0.6196 0.088 Uiso calc R 1
H H2A 1.297(8) 0.415(2) 0.4620(15) 0.081(12) Uiso d D 1

loop_
_atom_site_aniso_label
_atom_site_aniso_U_11
_atom_site_aniso_U_22
_atom_site_aniso_U_33
_atom_site_aniso_U_12
_atom_site_aniso_U_13
_atom_site_aniso_U_23
F1 0.0940(15) 0.0491(12) 0.0768(14) -0.0199(10) -0.0125(11) -0.0106(11)
O1 0.0814(17) 0.0444(13) 0.0474(13) -0.0141(11) 0.0009(12) -0.0075(10)
N1 0.0534(15) 0.0325(13) 0.0401(15) -0.0026(11) 0.0008(12) -0.0047(11)
N2 0.0632(17) 0.0343(15) 0.0368(15) -0.0052(12) 0.0021(12) -0.0020(12)
C1 0.067(2) 0.0436(18) 0.0384(17) -0.0130(15) -0.0030(15) 0.0006(14)
C2 0.074(2) 0.044(2) 0.048(2) -0.0139(17) 0.0020(17) 0.0042(15)
C3 0.056(2) 0.0346(17) 0.055(2) -0.0045(14) -0.0041(16) -0.0115(15)
C4 0.065(2) 0.0395(18) 0.0407(17) 0.0065(15) -0.0061(15) -0.0098(15)
C5 0.062(2) 0.0369(17) 0.0358(16) 0.0041(14) 0.0036(14) -0.0008(13)
C6 0.0396(16) 0.0337(16) 0.0360(15) 0.0067(12) 0.0017(12) -0.0021(12)
C7 0.0401(16) 0.0321(16) 0.0392(17) 0.0036(12) 0.0005(13) -0.0002(13)
C8 0.064(2) 0.0421(18) 0.0432(17) -0.0071(15) 0.0048(15) -0.0018(15)
C9 0.0501(19) 0.0338(16) 0.0430(18) 0.0027(14) 0.0007(14) -0.0012(14)
C10 0.080(2) 0.052(2) 0.0450(19) -0.0082(17) 0.0040(17) -0.0003(16)

loop_
_atom_type_symbol
_atom_type_description
_atom_type_scat_dispersion_real
_atom_type_scat_dispersion_imag
_atom_type_scat_source
C C 0.0033 0.0016 'International Tables Vol C Tables 4.2.6.8 and 6.1.1.4'
H H 0.0000 0.0000 'International Tables Vol C Tables 4.2.6.8 and 6.1.1.4'
N N 0.0061 0.0033 'International Tables Vol C Tables 4.2.6.8 and 6.1.1.4'
O O 0.0106 0.0060 'International Tables Vol C Tables 4.2.6.8 and 6.1.1.4'
F F 0.0171 0.0103 'International Tables Vol C Tables 4.2.6.8 and 6.1.1.4'

loop_
_geom_angle_atom_site_label_1
_geom_angle_atom_site_label_2
_geom_angle_atom_site_label_3
_geom_angle
C7 N1 N2 118.2(2)
C9 N2 N1 120.6(2)
C9 N2 H2A 120(2)
N1 N2 H2A 120(2)
C2 C1 C6 121.8(3)
C2 C1 H1 119.1
C6 C1 H1 119.1
C3 C2 C1 118.3(3)
C3 C2 H2 120.9
C1 C2 H2 120.9
C4 C3 C2 123.0(3)
C4 C3 F1 118.9(3)
C2 C3 F1 118.1(3)
C3 C4 C5 118.2(3)
C3 C4 H4 120.9
C5 C4 H4 120.9
C6 C5 C4 121.6(3)
C6 C5 H5 119.2
C4 C5 H5 119.2
C5 C6 C1 117.2(3)
C5 C6 C7 122.2(3)
C1 C6 C7 120.7(2)
N1 C7 C6 114.9(2)
N1 C7 C8 125.0(2)
C6 C7 C8 120.2(2)
C7 C8 H8A 109.5
C7 C8 H8B 109.5
H8A C8 H8B 109.5
C7 C8 H8C 109.5
H8A C8 H8C 109.5
H8B C8 H8C 109.5
O1 C9 N2 120.5(3)
O1 C9 C10 121.0(3)
N2 C9 C10 118.5(3)
C9 C10 H10A 109.5
C9 C10 H10B 109.5
H10A C10 H10B 109.5
C9 C10 H10C 109.5
H10A C10 H10C 109.5
H10B C10 H10C 109.5

loop_
_geom_bond_atom_site_label_1
_geom_bond_atom_site_label_2
_geom_bond_distance
F1 C3 1.399(3)
O1 C9 1.244(3)
N1 C7 1.310(3)
N1 N2 1.412(3)
N2 C9 1.372(4)
N2 H2A 0.900(10)
C1 C2 1.405(4)
C1 C6 1.417(4)
C1 H1 0.9300
C2 C3 1.390(4)
C2 H2 0.9300
C3 C4 1.377(4)
C4 C5 1.417(4)
C4 H4 0.9300
C5 C6 1.416(4)
C5 H5 0.9300
C6 C7 1.523(4)
C7 C8 1.523(4)
C8 H8A 0.9600
C8 H8B 0.9600
C8 H8C 0.9600
C9 C10 1.517(4)
C10 H10A 0.9600
C10 H10B 0.9600
C10 H10C 0.9600

loop_
_geom_hbond_atom_site_label_D
_geom_hbond_atom_site_label_H
_geom_hbond_atom_site_label_A
_geom_hbond_site_symmetry_A
_geom_hbond_distance_DH
_geom_hbond_distance_HA
_geom_hbond_distance_DA
_geom_hbond_angle_DHA
_geom_hbond_publ_flag
N2 H2A O1 3_866 0.90(3) 2.20(3) 3.063(4) 162(3) yes
C1 H1 N1 . 0.93 2.49 2.803(4) 100 yes
C8 H8C O1 3_866 0.96 2.53 3.315(4) 138 yes
C10 H10B N1 . 0.96 2.42 2.816(4) 104 yes

loop_
_geom_torsion_atom_site_label_1
_geom_torsion_atom_site_label_2
_geom_torsion_atom_site_label_3
_geom_torsion_atom_site_label_4
_geom_torsion
C7 N1 N2 C9 175.5(2)
C6 C1 C2 C3 -0.4(5)
C1 C2 C3 C4 0.4(5)
C1 C2 C3 F1 -179.8(3)
C2 C3 C4 C5 -0.1(5)
F1 C3 C4 C5 -179.8(2)
C3 C4 C5 C6 -0.3(4)
C4 C5 C6 C1 0.3(4)
C4 C5 C6 C7 -179.7(2)
C2 C1 C6 C5 0.0(4)
C2 C1 C6 C7 -180.0(3)
N2 N1 C7 C6 179.1(2)
N2 N1 C7 C8 -1.1(4)
C5 C6 C7 N1 170.8(2)
C1 C6 C7 N1 -9.2(4)
C5 C6 C7 C8 -9.0(4)
C1 C6 C7 C8 171.0(3)
N1 N2 C9 O1 178.3(2)
N1 N2 C9 C10 -1.6(4)

loop_
_cod_related_entry_id
_cod_related_entry_database
_cod_related_entry_code
1 ChemSpider 7923178
